data_4083003
loop_
_publ_author_name
'Nelson, David J.'
'Collado, Alba'
'Manzini, Simone'
'Meiries, Sebastien'
'Slawin, Alexandra M. Z.'
'Cordes, David B.'
'Nolan, Steven P.'

_publ_section_title
;
 Methoxy-FunctionalizedN-Heterocyclic Carbenes
;
_journal_issue 8
_journal_name_full Organometallics
_journal_page_first 2048
_journal_paper_doi 10.1021/om5001919
_journal_volume 33
_journal_year 2014
_chemical_absolute_configuration ad
_chemical_formula_moiety 'C70.5 H59 N2 O2.5 Se'
_chemical_formula_sum 'C70.5 H59 N2 O2.5 Se'
_chemical_formula_weight 1053.21
_space_group_IT_number 33
_symmetry_cell_setting orthorhombic
_symmetry_Int_Tables_number 33
_symmetry_space_group_name_Hall 'P 2c -2n'
_symmetry_space_group_name_H-M 'P n a 21'
_atom_sites_solution_hydrogens geom
_atom_sites_solution_primary direct
_atom_sites_solution_secondary difmap
_cell_angle_alpha 90.0000
_cell_angle_beta 90.0000
_cell_angle_gamma 90.0000
_cell_formula_units_Z 4
_cell_length_a 19.5267(11)
_cell_length_b 14.8249(9)
_cell_length_c 20.1659(11)
_cell_measurement_reflns_used 15345
_cell_measurement_temperature 173
_cell_measurement_theta_max 25.35
_cell_measurement_theta_min 1.71
_cell_volume 5837.7(6)
_computing_cell_refinement 'CrystalClear-SM Expert 2.1 b28'
_computing_data_collection 'CrystalClear-SM Expert 2.1 b28 (Rigaku, 2013)'
_computing_data_reduction 'CrystalClear-SM Expert 2.1 b28'
_computing_molecular_graphics 'CrystalStructure 4.1'
_computing_publication_material 'CrystalStructure 4.1 (Rigaku, 2013)'
_computing_structure_refinement 'SHELXL-2013 (Sheldrick, 2013)'
_computing_structure_solution 'SHELXS97 (Sheldrick, 2008)'
_diffrn_ambient_temperature 173
_diffrn_detector_area_resol_mean 5.811
_diffrn_measured_fraction_theta_full 0.999
_diffrn_measured_fraction_theta_max 0.999
_diffrn_measurement_device_type 'Rigaku XtaLAB P200'
_diffrn_measurement_method \w
_diffrn_radiation_type 'Mo K\a'
_diffrn_radiation_wavelength 0.71075
_diffrn_reflns_av_R_equivalents 0.0400
_diffrn_reflns_Laue_measured_fraction_full 0.999
_diffrn_reflns_Laue_measured_fraction_max 0.999
_diffrn_reflns_limit_h_max 23
_diffrn_reflns_limit_h_min -23
_diffrn_reflns_limit_k_max 17
_diffrn_reflns_limit_k_min -17
_diffrn_reflns_limit_l_max 24
_diffrn_reflns_limit_l_min -24
_diffrn_reflns_number 66375
_diffrn_reflns_point_group_measured_fraction_full 0.997
_diffrn_reflns_point_group_measured_fraction_max 0.997
_diffrn_reflns_theta_full 25.000
_diffrn_reflns_theta_max 25.354
_diffrn_reflns_theta_min 1.705
_diffrn_standards_number 0
_exptl_absorpt_coefficient_mu 0.691
_exptl_absorpt_correction_T_max 0.933
_exptl_absorpt_correction_T_min 0.838
_exptl_absorpt_correction_type multi-scan
_exptl_absorpt_process_details 'REQAB (Rigaku, 1998)'
_exptl_crystal_colour colorless
_exptl_crystal_density_diffrn 1.198
_exptl_crystal_density_method 'not measured'
_exptl_crystal_description prism
_exptl_crystal_F_000 2200.00
_exptl_crystal_size_max 0.200
_exptl_crystal_size_mid 0.200
_exptl_crystal_size_min 0.100
_refine_diff_density_max 0.81
_refine_diff_density_min -0.37
_refine_ls_abs_structure_details
;
 Flack x determined using 3915 quotients [(I+)-(I-)]/[(I+)+(I-)]
 (Parsons and Flack (2004), Acta Cryst. A60, s61).
;
_refine_ls_abs_structure_Flack 0.009(3)
_refine_ls_extinction_method none
_refine_ls_goodness_of_fit_ref 0.838
_refine_ls_hydrogen_treatment constr
_refine_ls_number_parameters 687
_refine_ls_number_reflns 10659
_refine_ls_number_restraints 1
_refine_ls_R_factor_gt 0.0452
_refine_ls_shift/su_max 0.050
_refine_ls_structure_factor_coef Fsqd
_refine_ls_weighting_details 'w = 1/[\s^2^(Fo^2^)+(0.1300P)^2^+0.0000P] where P=(Fo^2^+2Fc^2^)/3'
_refine_ls_weighting_scheme calc
_refine_ls_wR_factor_ref 0.1368
_reflns_number_gt 9023
_reflns_number_total 10659
_reflns_threshold_expression F^2^>2.0\s(F^2^)
_cod_data_source_file om5001919_si_002.cif
_cod_data_source_block 5f
_cod_depositor_comments 'Adding full bibliography for 4082989--4083003.cif.'
_cod_database_code 4083003

loop_
_symmetry_equiv_pos_site_id
_symmetry_equiv_pos_as_xyz
1 +X,+Y,+Z
2 1/2-X,1/2+Y,1/2+Z
3 1/2+X,1/2-Y,+Z
4 -X,-Y,1/2+Z

loop_
_atom_site_label
_atom_site_type_symbol
_atom_site_fract_x
_atom_site_fract_y
_atom_site_fract_z
_atom_site_U_iso_or_equiv
_atom_site_adp_type
_atom_site_occupancy
_atom_site_site_symmetry_multiplicity
_atom_site_site_symmetry_order
_atom_site_calc_flag
_atom_site_refinement_flags
Se1 Se 0.15873(2) 0.92552(3) 0.40637(3) 0.04289(17) Uani 1 4 0 d .
O9 O -0.04198(16) 0.7054(2) 0.59879(17) 0.0377(7) Uani 1 4 0 d .
O42 O 0.4190(2) 1.0677(2) 0.24934(16) 0.0427(8) Uani 1 4 0 d .
O73 O 0.5869(7) 0.2662(10) 0.3282(8) 0.107(4) Uiso 0.5 4 0 d .
N2 N 0.21198(19) 0.8380(2) 0.52199(18) 0.0279(8) Uani 1 4 0 d .
N5 N 0.29282(18) 0.8884(2) 0.45805(17) 0.0262(7) Uani 1 4 0 d .
C1 C 0.2234(2) 0.8824(3) 0.4641(2) 0.0280(9) Uani 1 4 0 d .
C3 C 0.2740(2) 0.8170(3) 0.5521(2) 0.0287(9) Uani 1 4 0 d .
C4 C 0.3240(2) 0.8487(3) 0.5129(2) 0.0284(9) Uani 1 4 0 d .
C6 C 0.1455(2) 0.8067(3) 0.5428(2) 0.0274(9) Uani 1 4 0 d .
C7 C 0.1041(2) 0.8622(3) 0.5810(2) 0.0293(9) Uani 1 4 0 d .
C8 C 0.0398(2) 0.8302(3) 0.5998(2) 0.0311(9) Uani 1 4 0 d .
C9 C 0.0192(2) 0.7439(3) 0.5816(2) 0.0296(9) Uani 1 4 0 d .
C10 C 0.0612(2) 0.6892(3) 0.5427(2) 0.0312(9) Uani 1 4 0 d .
C11 C 0.1255(2) 0.7197(3) 0.5235(2) 0.0289(9) Uani 1 4 0 d .
C12 C 0.1315(2) 0.9525(3) 0.6047(3) 0.0358(10) Uani 1 4 0 d .
C13 C 0.1752(3) 0.9420(3) 0.6670(3) 0.0362(11) Uani 1 4 0 d .
C14 C 0.1734(4) 0.8661(5) 0.7057(3) 0.067(2) Uani 1 4 0 d .
C15 C 0.2144(5) 0.8605(6) 0.7624(4) 0.090(3) Uani 1 4 0 d .
C16 C 0.2596(4) 0.9274(6) 0.7774(4) 0.074(2) Uani 1 4 0 d .
C17 C 0.2619(3) 1.0033(5) 0.7389(4) 0.0655(19) Uani 1 4 0 d .
C18 C 0.2197(3) 1.0109(4) 0.6845(3) 0.0499(14) Uani 1 4 0 d .
C19 C 0.0756(3) 1.0244(4) 0.6115(3) 0.0509(14) Uani 1 4 0 d .
C20 C 0.0547(4) 1.0691(4) 0.5526(5) 0.072(2) Uani 1 4 0 d .
C21 C 0.0076(5) 1.1358(6) 0.5550(6) 0.099(3) Uani 1 4 0 d .
C22 C -0.0219(5) 1.1581(7) 0.6133(7) 0.103(3) Uani 1 4 0 d .
C23 C -0.0032(5) 1.1191(6) 0.6709(6) 0.097(3) Uani 1 4 0 d .
C24 C 0.0481(3) 1.0483(5) 0.6711(5) 0.070(2) Uani 1 4 0 d .
C25 C -0.0829(3) 0.7512(4) 0.6466(3) 0.0453(12) Uani 1 4 0 d .
C26 C 0.1742(2) 0.6588(3) 0.4850(2) 0.0330(10) Uani 1 4 0 d .
C27 C 0.2187(3) 0.6028(3) 0.5314(3) 0.0371(10) Uani 1 4 0 d .
C28 C 0.1928(3) 0.5613(4) 0.5873(4) 0.0561(15) Uani 1 4 0 d .
C29 C 0.2353(4) 0.5095(5) 0.6280(4) 0.075(2) Uani 1 4 0 d .
C30 C 0.3039(4) 0.5010(5) 0.6135(4) 0.0674(19) Uani 1 4 0 d .
C31 C 0.3305(3) 0.5431(4) 0.5589(4) 0.0545(16) Uani 1 4 0 d .
C32 C 0.2883(3) 0.5934(3) 0.5183(3) 0.0438(12) Uani 1 4 0 d .
C33 C 0.1361(3) 0.6055(4) 0.4323(3) 0.0394(11) Uani 1 4 0 d .
C34 C 0.1087(3) 0.6517(4) 0.3787(3) 0.0531(14) Uani 1 4 0 d .
C35 C 0.0718(4) 0.6064(5) 0.3301(3) 0.0650(17) Uani 1 4 0 d .
C36 C 0.0639(3) 0.5153(5) 0.3332(3) 0.0617(18) Uani 1 4 0 d .
C37 C 0.0908(3) 0.4681(4) 0.3850(3) 0.0592(17) Uani 1 4 0 d .
C38 C 0.1275(3) 0.5120(4) 0.4345(3) 0.0464(13) Uani 1 4 0 d .
C39 C 0.32723(19) 0.9348(3) 0.4054(3) 0.0264(8) Uani 1 4 0 d .
C40 C 0.3459(2) 1.0250(3) 0.4148(2) 0.0276(9) Uani 1 4 0 d .
C41 C 0.3771(2) 1.0718(3) 0.3636(2) 0.0303(9) Uani 1 4 0 d .
C42 C 0.3892(2) 1.0280(3) 0.3037(2) 0.0326(10) Uani 1 4 0 d .
C43 C 0.3702(2) 0.9388(3) 0.2950(2) 0.0329(10) Uani 1 4 0 d .
C44 C 0.3389(2) 0.8903(3) 0.3454(2) 0.0301(9) Uani 1 4 0 d .
C45 C 0.3325(3) 1.0723(3) 0.4811(2) 0.0306(10) Uani 1 4 0 d .
C46 C 0.3918(3) 1.0626(3) 0.5298(2) 0.0385(12) Uani 1 4 0 d .
C47 C 0.4587(3) 1.0690(4) 0.5112(3) 0.0551(15) Uani 1 4 0 d .
C48 C 0.5110(4) 1.0662(5) 0.5585(4) 0.072(2) Uani 1 4 0 d .
C49 C 0.4954(6) 1.0539(6) 0.6240(4) 0.087(3) Uani 1 4 0 d .
C50 C 0.4296(7) 1.0448(8) 0.6419(4) 0.111(3) Uani 1 4 0 d .
C51 C 0.3782(5) 1.0507(6) 0.5957(3) 0.078(2) Uani 1 4 0 d .
C52 C 0.3115(2) 1.1704(3) 0.4698(2) 0.0314(9) Uani 1 4 0 d .
C53 C 0.3556(3) 1.2416(4) 0.4802(3) 0.0439(12) Uani 1 4 0 d .
C54 C 0.3346(3) 1.3303(4) 0.4693(3) 0.0492(13) Uani 1 4 0 d .
C55 C 0.2710(3) 1.3492(4) 0.4491(3) 0.0532(14) Uani 1 4 0 d .
C56 C 0.2256(4) 1.2777(5) 0.4367(4) 0.0687(19) Uani 1 4 0 d .
C57 C 0.2464(3) 1.1891(4) 0.4493(3) 0.0535(14) Uani 1 4 0 d .
C58 C 0.4335(4) 1.1601(4) 0.2529(3) 0.0672(18) Uani 1 4 0 d .
C59 C 0.3160(3) 0.7930(3) 0.3342(2) 0.0334(10) Uani 1 4 0 d .
C60 C 0.3672(3) 0.7224(3) 0.3595(2) 0.0345(10) Uani 1 4 0 d .
C61 C 0.3500(3) 0.6310(4) 0.3516(3) 0.0470(13) Uani 1 4 0 d .
C62 C 0.3930(4) 0.5644(4) 0.3733(3) 0.0563(16) Uani 1 4 0 d .
C63 C 0.4546(3) 0.5859(4) 0.4047(4) 0.0572(14) Uani 1 4 0 d .
C64 C 0.4716(3) 0.6764(4) 0.4125(3) 0.0533(13) Uani 1 4 0 d .
C65 C 0.4281(3) 0.7436(3) 0.3906(2) 0.0410(12) Uani 1 4 0 d .
C66 C 0.2979(3) 0.7764(3) 0.2613(3) 0.0411(12) Uani 1 4 0 d .
C67 C 0.2317(4) 0.7853(4) 0.2395(4) 0.0630(17) Uani 1 4 0 d .
C68 C 0.2150(5) 0.7732(5) 0.1734(5) 0.091(3) Uani 1 4 0 d .
C69 C 0.2636(7) 0.7550(5) 0.1291(5) 0.101(4) Uani 1 4 0 d .
C70 C 0.3307(5) 0.7455(4) 0.1482(3) 0.072(2) Uani 1 4 0 d .
C71 C 0.3479(4) 0.7545(4) 0.2151(3) 0.0530(15) Uani 1 4 0 d .
C72 C 0.5358(14) 0.3848(18) 0.3220(16) 0.138(9) Uiso 0.5 4 0 d .
C73 C 0.5992(6) 0.3374(9) 0.3147(6) 0.054(3) Uiso 0.5 4 0 d .
C74 C 0.6548(9) 0.3624(14) 0.2875(10) 0.092(5) Uiso 0.5 4 0 d .
H3 H 0.27988 0.78597 0.59287 0.0345 Uiso 1 4 0 calc R
H4 H 0.37181 0.84468 0.52096 0.0341 Uiso 1 4 0 calc R
H8 H 0.0101 0.86737 0.6252 0.0373 Uiso 1 4 0 calc R
H10 H 0.04595 0.63107 0.52949 0.0375 Uiso 1 4 0 calc R
H12 H 0.1631 0.97438 0.5692 0.0429 Uiso 1 4 0 calc R
H14 H 0.14425 0.81728 0.69403 0.0810 Uiso 1 4 0 calc R
H15 H 0.21071 0.80944 0.79071 0.1077 Uiso 1 4 0 calc R
H16 H 0.28933 0.92142 0.81445 0.0893 Uiso 1 4 0 calc R
H17 H 0.2926 1.0508 0.74968 0.0786 Uiso 1 4 0 calc R
H18 H 0.22113 1.0642 0.65839 0.0599 Uiso 1 4 0 calc R
H20 H 0.07403 1.05199 0.51124 0.0867 Uiso 1 4 0 calc R
H21 H -0.00473 1.167 0.51563 0.1183 Uiso 1 4 0 calc R
H22 H -0.05695 1.20251 0.61374 0.1238 Uiso 1 4 0 calc R
H23 H -0.02356 1.13794 0.71137 0.1162 Uiso 1 4 0 calc R
H24 H 0.06199 1.01979 0.71104 0.0835 Uiso 1 4 0 calc R
H25A H -0.10231 0.80583 0.62666 0.0543 Uiso 1 4 0 calc R
H25B H -0.05452 0.76777 0.68475 0.0543 Uiso 1 4 0 calc R
H25C H -0.1201 0.71151 0.6612 0.0543 Uiso 1 4 0 calc R
H26 H 0.20612 0.69992 0.46063 0.0396 Uiso 1 4 0 calc R
H28 H 0.14578 0.56805 0.59821 0.0673 Uiso 1 4 0 calc R
H29 H 0.21681 0.47992 0.66574 0.0900 Uiso 1 4 0 calc R
H30 H 0.33277 0.46602 0.64138 0.0809 Uiso 1 4 0 calc R
H31 H 0.37791 0.53777 0.549 0.0654 Uiso 1 4 0 calc R
H32 H 0.30718 0.62234 0.48044 0.0526 Uiso 1 4 0 calc R
H34 H 0.1153 0.71498 0.37521 0.0637 Uiso 1 4 0 calc R
H35 H 0.05208 0.63922 0.29443 0.0780 Uiso 1 4 0 calc R
H36 H 0.03947 0.48458 0.29926 0.0741 Uiso 1 4 0 calc R
H37 H 0.08442 0.40463 0.38731 0.0710 Uiso 1 4 0 calc R
H38 H 0.14683 0.47827 0.46991 0.0556 Uiso 1 4 0 calc R
H41 H 0.39012 1.13303 0.36934 0.0364 Uiso 1 4 0 calc R
H43 H 0.37882 0.91018 0.2537 0.0394 Uiso 1 4 0 calc R
H45 H 0.29219 1.04143 0.50162 0.0367 Uiso 1 4 0 calc R
H47 H 0.46994 1.07542 0.46563 0.0662 Uiso 1 4 0 calc R
H48 H 0.55736 1.07279 0.54521 0.0864 Uiso 1 4 0 calc R
H49 H 0.53065 1.05187 0.65641 0.1043 Uiso 1 4 0 calc R
H50 H 0.41847 1.03419 0.68713 0.1329 Uiso 1 4 0 calc R
H51 H 0.3319 1.04631 0.60985 0.0938 Uiso 1 4 0 calc R
H53 H 0.40091 1.23012 0.49503 0.0527 Uiso 1 4 0 calc R
H54 H 0.36613 1.37813 0.47635 0.0591 Uiso 1 4 0 calc R
H55 H 0.25677 1.40995 0.44312 0.0638 Uiso 1 4 0 calc R
H56 H 0.18107 1.28941 0.41994 0.0824 Uiso 1 4 0 calc R
H57 H 0.21468 1.14116 0.44345 0.0642 Uiso 1 4 0 calc R
H58A H 0.46635 1.17111 0.2888 0.0807 Uiso 1 4 0 calc R
H58B H 0.3912 1.19353 0.26176 0.0807 Uiso 1 4 0 calc R
H58C H 0.45319 1.18032 0.21076 0.0807 Uiso 1 4 0 calc R
H59 H 0.27286 0.78441 0.36012 0.0401 Uiso 1 4 0 calc R
H61 H 0.30792 0.61524 0.33089 0.0564 Uiso 1 4 0 calc R
H62 H 0.3808 0.50297 0.36701 0.0675 Uiso 1 4 0 calc R
H63 H 0.48423 0.53983 0.42031 0.0687 Uiso 1 4 0 calc R
H64 H 0.51363 0.69217 0.43311 0.0640 Uiso 1 4 0 calc R
H65 H 0.44025 0.80502 0.397 0.0492 Uiso 1 4 0 calc R
H67 H 0.19666 0.79999 0.27036 0.0756 Uiso 1 4 0 calc R
H68 H 0.16865 0.77781 0.15963 0.1093 Uiso 1 4 0 calc R
H69 H 0.25166 0.74862 0.0837 0.1217 Uiso 1 4 0 calc R
H70 H 0.36506 0.73289 0.11622 0.0867 Uiso 1 4 0 calc R
H71 H 0.39386 0.74554 0.22894 0.0636 Uiso 1 4 0 calc R
H72A H 0.5084 0.35621 0.35681 0.1662 Uiso 0.5 4 0 calc R
H72B H 0.51059 0.38306 0.27998 0.1662 Uiso 0.5 4 0 calc R
H72C H 0.54504 0.44769 0.33408 0.1662 Uiso 0.5 4 0 calc R
H74A H 0.6722 0.31382 0.25916 0.1099 Uiso 0.5 4 0 calc R
H74B H 0.68874 0.37633 0.32184 0.1099 Uiso 0.5 4 0 calc R
H74C H 0.64641 0.41627 0.26056 0.1099 Uiso 0.5 4 0 calc R

loop_
_atom_site_aniso_label
_atom_site_aniso_U_11
_atom_site_aniso_U_22
_atom_site_aniso_U_33
_atom_site_aniso_U_12
_atom_site_aniso_U_13
_atom_site_aniso_U_23
Se1 0.0338(2) 0.0509(3) 0.0439(3) -0.00034(19) -0.0088(2) 0.0175(3)
O9 0.0298(16) 0.0435(19) 0.0397(18) -0.0091(14) 0.0037(13) -0.0021(15)
O42 0.056(2) 0.047(2) 0.0252(17) -0.0036(16) 0.0111(16) 0.0046(14)
N2 0.0266(18) 0.0301(19) 0.0270(19) -0.0025(14) -0.0019(14) 0.0067(14)
N5 0.0280(18) 0.0253(18) 0.0252(18) -0.0012(14) -0.0031(14) 0.0013(14)
C1 0.030(2) 0.025(2) 0.028(2) -0.0018(17) -0.0017(17) 0.0016(17)
C3 0.030(2) 0.033(2) 0.024(2) -0.0018(18) -0.0045(17) 0.0051(17)
C4 0.032(2) 0.028(2) 0.026(2) 0.0024(18) -0.0029(17) 0.0009(18)
C6 0.027(2) 0.030(2) 0.026(2) -0.0017(17) -0.0041(16) 0.0036(18)
C7 0.031(2) 0.029(2) 0.028(2) 0.0003(18) -0.0059(17) 0.0026(18)
C8 0.028(2) 0.033(2) 0.032(2) 0.0010(18) -0.0029(18) -0.0021(19)
C9 0.026(2) 0.036(2) 0.027(2) -0.0025(18) -0.0018(16) 0.0017(18)
C10 0.035(2) 0.025(2) 0.033(2) -0.0023(18) -0.0012(19) 0.0010(18)
C11 0.031(2) 0.030(2) 0.026(2) 0.0010(18) -0.0006(17) 0.0071(18)
C12 0.032(2) 0.029(2) 0.047(3) -0.0021(19) 0.000(2) -0.001(2)
C13 0.033(2) 0.039(3) 0.037(3) -0.0027(19) 0.001(2) -0.012(2)
C14 0.078(4) 0.073(4) 0.051(4) -0.037(4) -0.029(3) 0.015(3)
C15 0.106(6) 0.109(6) 0.054(4) -0.042(5) -0.037(4) 0.027(4)
C16 0.068(5) 0.113(7) 0.043(3) -0.020(4) -0.018(3) -0.006(4)
C17 0.047(3) 0.081(5) 0.068(4) -0.011(3) -0.014(3) -0.038(4)
C18 0.043(3) 0.046(3) 0.061(4) -0.003(2) -0.002(3) -0.012(3)
C19 0.035(3) 0.031(3) 0.087(4) -0.001(2) -0.006(3) -0.014(3)
C20 0.064(4) 0.041(3) 0.112(6) 0.014(3) -0.035(4) -0.005(3)
C21 0.077(5) 0.080(6) 0.139(9) 0.024(5) -0.030(6) 0.008(6)
C22 0.064(5) 0.094(7) 0.152(10) 0.030(5) -0.014(6) 0.003(7)
C23 0.076(5) 0.069(5) 0.145(9) -0.004(4) 0.032(6) -0.037(6)
C24 0.045(3) 0.051(3) 0.113(6) 0.000(3) 0.016(4) -0.018(4)
C25 0.034(3) 0.057(3) 0.046(3) -0.005(2) 0.002(2) -0.006(2)
C26 0.033(2) 0.028(2) 0.039(3) -0.0011(18) 0.0063(19) 0.0030(19)
C27 0.039(3) 0.027(2) 0.046(3) -0.000(2) 0.002(2) -0.003(2)
C28 0.044(3) 0.055(3) 0.069(4) 0.004(3) 0.004(3) 0.022(3)
C29 0.071(5) 0.077(5) 0.078(5) 0.012(4) 0.001(4) 0.036(4)
C30 0.065(4) 0.054(4) 0.083(5) 0.018(3) -0.014(4) 0.015(3)
C31 0.043(3) 0.039(3) 0.082(5) 0.007(2) -0.008(3) -0.012(3)
C32 0.041(3) 0.033(3) 0.057(3) 0.002(2) 0.003(2) -0.007(2)
C33 0.037(2) 0.041(3) 0.041(3) -0.001(2) 0.009(2) -0.009(2)
C34 0.065(4) 0.052(3) 0.042(3) 0.003(3) -0.003(3) -0.004(3)
C35 0.067(4) 0.086(5) 0.042(3) 0.011(4) 0.001(3) -0.009(3)
C36 0.037(3) 0.098(5) 0.050(3) -0.007(3) 0.010(3) -0.034(4)
C37 0.047(3) 0.058(3) 0.073(4) -0.007(3) 0.014(3) -0.031(3)
C38 0.036(3) 0.046(3) 0.057(3) -0.002(2) 0.010(2) -0.011(3)
C39 0.0274(18) 0.030(2) 0.0221(17) -0.0002(14) -0.002(2) -0.002(2)
C40 0.0317(19) 0.027(2) 0.024(2) 0.0011(16) 0.0015(16) -0.0029(19)
C41 0.038(3) 0.027(2) 0.026(2) -0.0012(18) 0.0029(19) -0.0008(18)
C42 0.036(2) 0.040(3) 0.022(2) 0.002(2) 0.0014(17) 0.0014(19)
C43 0.035(2) 0.040(3) 0.023(2) 0.0041(19) 0.0016(18) -0.0058(18)
C44 0.032(2) 0.028(2) 0.030(2) 0.0021(17) -0.0034(17) -0.0045(19)
C45 0.043(3) 0.029(2) 0.020(2) -0.0027(18) 0.0063(18) -0.0037(18)
C46 0.063(3) 0.026(2) 0.026(2) 0.004(2) -0.002(2) -0.0003(18)
C47 0.055(4) 0.075(4) 0.035(3) 0.022(3) -0.008(2) -0.010(3)
C48 0.068(4) 0.092(5) 0.056(4) 0.035(4) -0.029(3) -0.023(3)
C49 0.121(7) 0.091(6) 0.049(4) 0.043(5) -0.046(5) -0.021(4)
C50 0.164(11) 0.140(8) 0.029(4) -0.012(8) -0.022(5) 0.010(4)
C51 0.106(6) 0.099(6) 0.029(3) -0.007(5) -0.003(3) 0.001(3)
C52 0.042(2) 0.032(2) 0.021(2) 0.0040(19) 0.0029(18) -0.0064(17)
C53 0.044(3) 0.034(3) 0.053(3) 0.000(2) -0.004(2) -0.003(2)
C54 0.059(3) 0.028(3) 0.060(4) -0.001(2) -0.002(3) -0.006(2)
C55 0.071(4) 0.036(3) 0.052(3) 0.016(3) -0.003(3) -0.007(2)
C56 0.057(4) 0.064(4) 0.086(5) 0.018(3) -0.024(3) -0.008(3)
C57 0.048(3) 0.045(3) 0.068(4) -0.001(2) -0.011(3) -0.011(3)
C58 0.097(5) 0.056(4) 0.049(3) -0.004(3) 0.029(3) 0.017(3)
C59 0.038(2) 0.029(2) 0.034(2) -0.0006(19) -0.0039(19) -0.0074(19)
C60 0.043(3) 0.031(2) 0.029(2) -0.000(2) -0.0019(19) -0.0034(19)
C61 0.063(4) 0.038(3) 0.040(3) -0.004(2) -0.008(2) -0.005(2)
C62 0.085(5) 0.031(3) 0.053(3) 0.005(3) -0.009(3) -0.001(2)
C63 0.072(4) 0.051(3) 0.048(3) 0.019(3) -0.011(4) -0.003(3)
C64 0.052(3) 0.053(3) 0.055(3) 0.012(2) -0.015(3) -0.009(3)
C65 0.045(3) 0.037(2) 0.042(3) 0.002(2) -0.007(2) -0.010(2)
C66 0.057(3) 0.026(2) 0.040(3) 0.001(2) -0.018(2) -0.008(2)
C67 0.063(4) 0.046(3) 0.080(4) 0.004(3) -0.032(3) -0.010(3)
C68 0.115(7) 0.059(5) 0.100(7) -0.000(4) -0.080(6) -0.003(4)
C69 0.198(12) 0.049(4) 0.057(5) 0.007(5) -0.071(7) -0.009(4)
C70 0.144(7) 0.042(3) 0.031(3) 0.005(4) -0.014(4) -0.010(3)
C71 0.090(5) 0.038(3) 0.032(3) 0.007(3) -0.015(3) -0.011(2)

loop_
_atom_type_symbol
_atom_type_description
_atom_type_scat_dispersion_real
_atom_type_scat_dispersion_imag
_atom_type_scat_source
C C 0.0033 0.0016
;
International Tables for Crystallography
(1992, Vol. C, Tables 4.2.6.8 and 6.1.1.4)
;
H H 0.0000 0.0000
;
International Tables for Crystallography
(1992, Vol. C, Table 6.1.1.4)
;
N N 0.0061 0.0033
;
International Tables for Crystallography
(1992, Vol. C, Tables 4.2.6.8 and 6.1.1.4)
;
O O 0.0106 0.0060
;
International Tables for Crystallography
(1992, Vol. C, Tables 4.2.6.8 and 6.1.1.4)
;
Se Se -0.0929 2.2259
;
International Tables for Crystallography
(1992, Vol. C, Tables 4.2.6.8 and 6.1.1.4)
;

loop_
_geom_angle_atom_site_label_1
_geom_angle_atom_site_label_2
_geom_angle_atom_site_label_3
_geom_angle
_geom_angle_publ_flag
C9 O9 C25 117.6(4) yes
C42 O42 C58 117.7(4) yes
C1 N2 C3 109.9(4) yes
C1 N2 C6 123.7(4) yes
C3 N2 C6 125.8(4) yes
C1 N5 C4 109.6(3) yes
C1 N5 C39 124.4(3) yes
C4 N5 C39 125.9(4) yes
Se1 C1 N2 127.0(3) yes
Se1 C1 N5 127.2(3) yes
N2 C1 N5 105.8(4) yes
N2 C3 C4 107.4(4) yes
N5 C4 C3 107.3(4) yes
N2 C6 C7 119.6(4) yes
N2 C6 C11 117.8(4) yes
C7 C6 C11 122.5(4) yes
C6 C7 C8 118.2(4) yes
C6 C7 C12 119.5(4) yes
C8 C7 C12 122.1(4) yes
C7 C8 C9 120.2(4) yes
O9 C9 C8 124.7(4) yes
O9 C9 C10 114.4(4) yes
C8 C9 C10 120.8(4) yes
C9 C10 C11 119.9(4) yes
C6 C11 C10 118.3(4) yes
C6 C11 C26 120.8(4) yes
C10 C11 C26 120.9(4) yes
C7 C12 C13 111.5(4) yes
C7 C12 C19 113.0(4) yes
C13 C12 C19 113.3(4) yes
C12 C13 C14 122.6(5) yes
C12 C13 C18 118.9(5) yes
C14 C13 C18 118.5(5) yes
C13 C14 C15 120.0(7) yes
C14 C15 C16 120.6(8) yes
C15 C16 C17 119.6(7) yes
C16 C17 C18 120.0(7) yes
C13 C18 C17 121.2(6) yes
C12 C19 C20 117.1(6) yes
C12 C19 C24 122.7(6) yes
C20 C19 C24 120.2(6) yes
C19 C20 C21 120.5(9) yes
C20 C21 C22 120.0(11) yes
C21 C22 C23 122.0(9) yes
C22 C23 C24 120.0(10) yes
C19 C24 C23 117.3(8) yes
C11 C26 C27 111.5(4) yes
C11 C26 C33 110.9(4) yes
C27 C26 C33 115.2(4) yes
C26 C27 C28 122.4(5) yes
C26 C27 C32 119.7(5) yes
C28 C27 C32 117.9(5) yes
C27 C28 C29 120.5(6) yes
C28 C29 C30 120.2(7) yes
C29 C30 C31 119.9(7) yes
C30 C31 C32 119.8(6) yes
C27 C32 C31 121.7(5) yes
C26 C33 C34 118.5(5) yes
C26 C33 C38 123.6(5) yes
C34 C33 C38 118.0(5) yes
C33 C34 C35 120.7(6) yes
C34 C35 C36 120.4(6) yes
C35 C36 C37 120.1(6) yes
C36 C37 C38 120.6(6) yes
C33 C38 C37 120.2(5) yes
N5 C39 C40 118.8(4) yes
N5 C39 C44 119.4(4) yes
C40 C39 C44 121.8(4) yes
C39 C40 C41 119.5(4) yes
C39 C40 C45 120.7(4) yes
C41 C40 C45 119.8(4) yes
C40 C41 C42 119.3(4) yes
O42 C42 C41 124.4(4) yes
O42 C42 C43 115.0(4) yes
C41 C42 C43 120.6(4) yes
C42 C43 C44 121.4(4) yes
C39 C44 C43 117.5(4) yes
C39 C44 C59 121.8(4) yes
C43 C44 C59 120.6(4) yes
C40 C45 C46 112.8(4) yes
C40 C45 C52 110.6(3) yes
C46 C45 C52 112.9(4) yes
C45 C46 C47 123.0(5) yes
C45 C46 C51 119.4(6) yes
C47 C46 C51 117.6(6) yes
C46 C47 C48 120.7(6) yes
C47 C48 C49 120.0(8) yes
C48 C49 C50 119.2(9) yes
C49 C50 C51 120.7(8) yes
C46 C51 C50 121.8(9) yes
C45 C52 C53 122.6(4) yes
C45 C52 C57 119.2(4) yes
C53 C52 C57 118.2(5) yes
C52 C53 C54 121.0(5) yes
C53 C54 C55 121.2(5) yes
C54 C55 C56 118.8(5) yes
C55 C56 C57 119.7(6) yes
C52 C57 C56 121.1(5) yes
C44 C59 C60 113.8(4) yes
C44 C59 C66 111.2(4) yes
C60 C59 C66 111.1(4) yes
C59 C60 C61 117.6(4) yes
C59 C60 C65 123.9(4) yes
C61 C60 C65 118.5(5) yes
C60 C61 C62 120.8(5) yes
C61 C62 C63 120.6(5) yes
C62 C63 C64 118.5(5) yes
C63 C64 C65 120.9(5) yes
C60 C65 C64 120.7(5) yes
C59 C66 C67 120.6(5) yes
C59 C66 C71 121.4(5) yes
C67 C66 C71 118.0(5) yes
C66 C67 C68 121.2(7) yes
C67 C68 C69 120.4(10) yes
C68 C69 C70 120.8(9) yes
C69 C70 C71 119.4(8) yes
C66 C71 C70 120.2(7) yes
O73 C73 C72 104.6(16) yes
O73 C73 C74 124.4(16) yes
C72 C73 C74 129.8(18) yes
N2 C3 H3 126.314 no
C4 C3 H3 126.313 no
N5 C4 H4 126.332 no
C3 C4 H4 126.332 no
C7 C8 H8 119.929 no
C9 C8 H8 119.915 no
C9 C10 H10 120.030 no
C11 C10 H10 120.026 no
C7 C12 H12 106.133 no
C13 C12 H12 106.128 no
C19 C12 H12 106.126 no
C13 C14 H14 119.989 no
C15 C14 H14 119.992 no
C14 C15 H15 119.686 no
C16 C15 H15 119.699 no
C15 C16 H16 120.194 no
C17 C16 H16 120.184 no
C16 C17 H17 120.017 no
C18 C17 H17 119.997 no
C13 C18 H18 119.420 no
C17 C18 H18 119.418 no
C19 C20 H20 119.752 no
C21 C20 H20 119.745 no
C20 C21 H21 119.988 no
C22 C21 H21 119.988 no
C21 C22 H22 119.016 no
C23 C22 H22 119.011 no
C22 C23 H23 120.034 no
C24 C23 H23 120.015 no
C19 C24 H24 121.348 no
C23 C24 H24 121.364 no
O9 C25 H25A 109.462 no
O9 C25 H25B 109.469 no
O9 C25 H25C 109.475 no
H25A C25 H25B 109.475 no
H25A C25 H25C 109.468 no
H25B C25 H25C 109.479 no
C11 C26 H26 106.177 no
C27 C26 H26 106.177 no
C33 C26 H26 106.173 no
C27 C28 H28 119.761 no
C29 C28 H28 119.762 no
C28 C29 H29 119.887 no
C30 C29 H29 119.894 no
C29 C30 H30 120.048 no
C31 C30 H30 120.035 no
C30 C31 H31 120.109 no
C32 C31 H31 120.100 no
C27 C32 H32 119.168 no
C31 C32 H32 119.178 no
C33 C34 H34 119.632 no
C35 C34 H34 119.639 no
C34 C35 H35 119.797 no
C36 C35 H35 119.814 no
C35 C36 H36 119.963 no
C37 C36 H36 119.971 no
C36 C37 H37 119.706 no
C38 C37 H37 119.720 no
C33 C38 H38 119.887 no
C37 C38 H38 119.887 no
C40 C41 H41 120.360 no
C42 C41 H41 120.374 no
C42 C43 H43 119.306 no
C44 C43 H43 119.296 no
C40 C45 H45 106.678 no
C46 C45 H45 106.663 no
C52 C45 H45 106.666 no
C46 C47 H47 119.662 no
C48 C47 H47 119.635 no
C47 C48 H48 119.989 no
C49 C48 H48 119.997 no
C48 C49 H49 120.424 no
C50 C49 H49 120.409 no
C49 C50 H50 119.640 no
C51 C50 H50 119.655 no
C46 C51 H51 119.118 no
C50 C51 H51 119.106 no
C52 C53 H53 119.503 no
C54 C53 H53 119.496 no
C53 C54 H54 119.380 no
C55 C54 H54 119.371 no
C54 C55 H55 120.613 no
C56 C55 H55 120.619 no
C55 C56 H56 120.164 no
C57 C56 H56 120.172 no
C52 C57 H57 119.479 no
C56 C57 H57 119.469 no
O42 C58 H58A 109.466 no
O42 C58 H58B 109.475 no
O42 C58 H58C 109.480 no
H58A C58 H58B 109.461 no
H58A C58 H58C 109.472 no
H58B C58 H58C 109.473 no
C44 C59 H59 106.746 no
C60 C59 H59 106.750 no
C66 C59 H59 106.760 no
C60 C61 H61 119.590 no
C62 C61 H61 119.583 no
C61 C62 H62 119.700 no
C63 C62 H62 119.694 no
C62 C63 H63 120.740 no
C64 C63 H63 120.743 no
C63 C64 H64 119.563 no
C65 C64 H64 119.581 no
C60 C65 H65 119.652 no
C64 C65 H65 119.647 no
C66 C67 H67 119.401 no
C68 C67 H67 119.423 no
C67 C68 H68 119.812 no
C69 C68 H68 119.807 no
C68 C69 H69 119.582 no
C70 C69 H69 119.587 no
C69 C70 H70 120.302 no
C71 C70 H70 120.302 no
C66 C71 H71 119.911 no
C70 C71 H71 119.935 no
C73 C72 H72A 109.473 no
C73 C72 H72B 109.484 no
C73 C72 H72C 109.472 no
H72A C72 H72B 109.464 no
H72A C72 H72C 109.476 no
H72B C72 H72C 109.458 no
C73 C74 H74A 109.472 no
C73 C74 H74B 109.471 no
C73 C74 H74C 109.480 no
H74A C74 H74B 109.463 no
H74A C74 H74C 109.476 no
H74B C74 H74C 109.465 no

loop_
_geom_bond_atom_site_label_1
_geom_bond_atom_site_label_2
_geom_bond_distance
_geom_bond_publ_flag
Se1 C1 1.833(4) yes
O9 C9 1.368(5) yes
O9 C25 1.424(6) yes
O42 C42 1.373(6) yes
O42 C58 1.400(7) yes
O73 C73 1.117(19) yes
N2 C1 1.358(6) yes
N2 C3 1.390(6) yes
N2 C6 1.442(6) yes
N5 C1 1.363(6) yes
N5 C4 1.393(6) yes
N5 C39 1.432(6) yes
C3 C4 1.341(6) yes
C6 C7 1.387(6) yes
C6 C11 1.402(6) yes
C7 C8 1.394(6) yes
C7 C12 1.518(6) yes
C8 C9 1.391(6) yes
C9 C10 1.395(6) yes
C10 C11 1.389(6) yes
C11 C26 1.524(6) yes
C12 C13 1.527(7) yes
C12 C19 1.531(7) yes
C13 C14 1.369(9) yes
C13 C18 1.387(8) yes
C14 C15 1.399(11) yes
C15 C16 1.362(12) yes
C16 C17 1.369(12) yes
C17 C18 1.377(9) yes
C19 C20 1.419(11) yes
C19 C24 1.363(11) yes
C20 C21 1.351(11) yes
C21 C22 1.351(18) yes
C22 C23 1.348(18) yes
C23 C24 1.451(11) yes
C26 C27 1.523(7) yes
C26 C33 1.520(7) yes
C27 C28 1.381(8) yes
C27 C32 1.390(7) yes
C28 C29 1.397(10) yes
C29 C30 1.377(10) yes
C30 C31 1.367(10) yes
C31 C32 1.382(8) yes
C33 C34 1.386(8) yes
C33 C38 1.397(8) yes
C34 C35 1.390(9) yes
C35 C36 1.361(11) yes
C36 C37 1.363(9) yes
C37 C38 1.390(9) yes
C39 C40 1.399(5) yes
C39 C44 1.398(7) yes
C40 C41 1.385(6) yes
C40 C45 1.531(6) yes
C41 C42 1.393(6) yes
C42 C43 1.385(7) yes
C43 C44 1.387(6) yes
C44 C59 1.528(7) yes
C45 C46 1.526(7) yes
C45 C52 1.528(6) yes
C46 C47 1.362(9) yes
C46 C51 1.367(8) yes
C47 C48 1.399(10) yes
C48 C49 1.367(11) yes
C49 C50 1.341(18) yes
C50 C51 1.374(14) yes
C52 C53 1.378(7) yes
C52 C57 1.366(8) yes
C53 C54 1.394(8) yes
C54 C55 1.337(9) yes
C55 C56 1.404(9) yes
C56 C57 1.397(9) yes
C59 C60 1.534(7) yes
C59 C66 1.530(7) yes
C60 C61 1.405(7) yes
C60 C65 1.381(7) yes
C61 C62 1.368(8) yes
C62 C63 1.396(10) yes
C63 C64 1.390(8) yes
C64 C65 1.381(7) yes
C66 C67 1.373(9) yes
C66 C71 1.388(8) yes
C67 C68 1.383(13) yes
C68 C69 1.330(16) yes
C69 C70 1.373(17) yes
C70 C71 1.396(9) yes
C72 C73 1.43(3) yes
C73 C74 1.27(2) yes
C3 H3 0.950 no
C4 H4 0.950 no
C8 H8 0.950 no
C10 H10 0.950 no
C12 H12 1.000 no
C14 H14 0.950 no
C15 H15 0.950 no
C16 H16 0.950 no
C17 H17 0.950 no
C18 H18 0.950 no
C20 H20 0.950 no
C21 H21 0.950 no
C22 H22 0.950 no
C23 H23 0.950 no
C24 H24 0.950 no
C25 H25A 0.980 no
C25 H25B 0.980 no
C25 H25C 0.980 no
C26 H26 1.000 no
C28 H28 0.950 no
C29 H29 0.950 no
C30 H30 0.950 no
C31 H31 0.950 no
C32 H32 0.950 no
C34 H34 0.950 no
C35 H35 0.950 no
C36 H36 0.950 no
C37 H37 0.950 no
C38 H38 0.950 no
C41 H41 0.950 no
C43 H43 0.950 no
C45 H45 1.000 no
C47 H47 0.950 no
C48 H48 0.950 no
C49 H49 0.950 no
C50 H50 0.950 no
C51 H51 0.950 no
C53 H53 0.950 no
C54 H54 0.950 no
C55 H55 0.950 no
C56 H56 0.950 no
C57 H57 0.950 no
C58 H58A 0.980 no
C58 H58B 0.980 no
C58 H58C 0.980 no
C59 H59 1.000 no
C61 H61 0.950 no
C62 H62 0.950 no
C63 H63 0.950 no
C64 H64 0.950 no
C65 H65 0.950 no
C67 H67 0.950 no
C68 H68 0.950 no
C69 H69 0.950 no
C70 H70 0.950 no
C71 H71 0.950 no
C72 H72A 0.980 no
C72 H72B 0.980 no
C72 H72C 0.980 no
C74 H74A 0.980 no
C74 H74B 0.980 no
C74 H74C 0.980 no

loop_
_geom_contact_atom_site_label_1
_geom_contact_atom_site_label_2
_geom_contact_distance
_geom_contact_publ_flag
_geom_contact_site_symmetry_2
Se1 C6 3.277(4) no .
Se1 C39 3.293(4) no .
N2 C12 2.852(6) no .
N2 C13 3.383(6) no .
N2 C26 2.856(6) no .
N2 C27 3.495(6) no .
N2 C39 3.556(6) no .
N5 C6 3.560(6) no .
N5 C45 2.872(5) no .
N5 C46 3.534(6) no .
N5 C59 2.907(6) no .
N5 C60 3.481(6) no .
C1 C7 3.328(6) no .
C1 C11 3.303(6) no .
C1 C12 3.513(7) no .
C1 C26 3.477(6) no .
C1 C40 3.344(6) no .
C1 C44 3.290(6) no .
C1 C45 3.546(6) no .
C1 C59 3.449(6) no .
C3 C7 3.435(6) no .
C3 C11 3.290(6) no .
C3 C12 3.592(6) no .
C3 C13 3.540(7) no .
C3 C26 3.335(6) no .
C3 C27 3.379(6) no .
C3 C32 3.395(7) no .
C3 C39 3.588(7) no .
C4 C6 3.592(6) no .
C4 C40 3.306(6) no .
C4 C44 3.445(6) no .
C4 C45 3.381(6) no .
C4 C46 3.454(6) no .
C4 C51 3.588(10) no .
C4 C65 3.555(7) no .
C6 C9 2.749(6) no .
C6 C13 3.261(7) no .
C6 C14 3.445(8) no .
C6 C27 3.351(7) no .
C7 C10 2.806(6) no .
C7 C14 2.857(8) no .
C7 C20 3.265(8) no .
C7 C24 3.479(9) no .
C8 C11 2.802(6) no .
C8 C13 3.401(7) no .
C8 C14 3.412(8) no .
C8 C19 2.972(7) no .
C8 C24 3.542(8) no .
C8 C25 2.829(7) no .
C10 C27 3.339(7) no .
C10 C28 3.317(8) no .
C10 C33 2.939(7) no .
C10 C34 3.480(7) no .
C11 C28 2.984(8) no .
C11 C34 3.105(7) no .
C11 C38 3.564(7) no .
C13 C16 2.779(9) no .
C13 C24 2.940(8) no .
C14 C17 2.752(10) no .
C14 C19 3.572(9) no .
C15 C18 2.730(11) no .
C18 C19 3.182(8) no .
C18 C24 3.407(9) no .
C19 C22 2.749(11) no .
C20 C23 2.742(15) no .
C21 C24 2.790(15) no .
C27 C30 2.791(9) no .
C27 C38 2.967(7) no .
C28 C31 2.762(9) no .
C28 C33 3.381(9) no .
C28 C38 3.415(9) no .
C29 C32 2.741(10) no .
C32 C33 3.445(8) no .
C32 C62 3.593(9) no .
C33 C36 2.787(8) no .
C34 C37 2.747(9) no .
C35 C38 2.752(9) no .
C39 C42 2.754(7) no .
C39 C46 3.386(7) no .
C39 C60 3.374(6) no .
C39 C65 3.465(6) no .
C40 C43 2.775(6) no .
C40 C47 3.008(8) no .
C40 C53 3.476(7) no .
C40 C57 3.191(7) no .
C41 C44 2.816(6) no .
C41 C46 3.365(7) no .
C41 C47 3.376(8) no .
C41 C52 2.893(6) no .
C41 C53 3.470(7) no .
C41 C57 3.540(8) no .
C41 C58 2.813(8) no .
C43 C60 3.462(6) no .
C43 C66 2.872(7) no .
C43 C71 3.203(7) no .
C44 C65 2.932(7) no .
C44 C67 3.371(8) no .
C44 C71 3.316(7) no .
C46 C49 2.778(11) no .
C46 C53 2.923(7) no .
C47 C50 2.720(10) no .
C47 C52 3.349(8) no .
C47 C53 3.316(8) no .
C48 C51 2.709(12) no .
C51 C52 3.360(9) no .
C52 C55 2.797(7) no .
C53 C56 2.737(9) no .
C54 C57 2.740(8) no .
C60 C63 2.799(8) no .
C60 C71 2.975(7) no .
C61 C64 2.757(8) no .
C61 C66 2.998(7) no .
C61 C71 3.306(8) no .
C62 C65 2.765(7) no .
C66 C69 2.767(11) no .
C67 C70 2.733(11) no .
C68 C71 2.740(12) no .
O9 C4 3.240(6) no 3_465
O42 C36 3.517(7) no 3_565
O42 C49 3.526(10) no 4_674
O73 C56 3.543(16) no 3_565
C3 C25 3.530(7) no 3_565
C4 O9 3.240(6) no 3_565
C4 C25 3.573(7) no 3_565
C25 C3 3.530(7) no 3_465
C25 C4 3.573(7) no 3_465
C25 C74 3.57(2) no 2_555
C36 O42 3.517(7) no 3_465
C36 C42 3.520(7) no 3_465
C38 C48 3.575(9) no 3_465
C42 C36 3.520(7) no 3_565
C48 C38 3.575(9) no 3_565
C49 O42 3.526(10) no 4_675
C56 O73 3.543(16) no 3_465
C74 C25 3.57(2) no 2_544
Se1 H12 3.3636 no .
Se1 H20 3.2746 no .
Se1 H34 3.2949 no .
Se1 H57 3.4601 no .
Se1 H59 3.1957 no .
Se1 H67 3.3963 no .
O9 H8 2.6611 no .
O9 H10 2.4731 no .
O42 H41 2.6668 no .
O42 H43 2.4657 no .
O73 H72A 2.1129 no .
O73 H72B 2.4835 no .
O73 H72C 2.8147 no .
O73 H74A 2.2824 no .
O73 H74B 2.5761 no .
O73 H74C 2.8565 no .
N2 H4 3.1226 no .
N2 H12 2.4294 no .
N2 H26 2.3953 no .
N2 H45 3.4224 no .
N2 H59 3.5638 no .
N5 H3 3.1246 no .
N5 H26 3.2680 no .
N5 H45 2.4323 no .
N5 H59 2.5358 no .
N5 H65 3.3664 no .
C1 H3 3.1624 no .
C1 H4 3.1657 no .
C1 H12 2.7814 no .
C1 H26 2.7276 no .
C1 H45 2.8162 no .
C1 H59 2.7279 no .
C3 H12 3.2015 no .
C3 H26 2.8583 no .
C3 H32 3.2919 no .
C3 H45 3.4968 no .
C4 H26 3.3567 no .
C4 H32 3.4339 no .
C4 H45 2.9332 no .
C4 H51 3.5265 no .
C4 H59 3.3749 no .
C4 H65 3.3213 no .
C6 H3 2.8290 no .
C6 H8 3.2492 no .
C6 H10 3.2594 no .
C6 H12 2.5660 no .
C6 H14 3.0538 no .
C6 H26 2.5793 no .
C7 H14 2.5017 no .
C7 H20 3.1991 no .
C8 H10 3.2772 no .
C8 H12 3.2779 no .
C8 H14 2.7933 no .
C8 H25A 2.8507 no .
C8 H25B 2.6801 no .
C9 H14 3.5055 no .
C9 H25A 2.7009 no .
C9 H25B 2.5539 no .
C9 H25C 3.1942 no .
C10 H8 3.2772 no .
C10 H26 3.2820 no .
C10 H28 2.6836 no .
C10 H34 3.5601 no .
C11 H3 3.4666 no .
C11 H28 2.7359 no .
C11 H34 2.9970 no .
C12 H8 2.7167 no .
C12 H14 2.7061 no .
C12 H18 2.6418 no .
C12 H20 2.6436 no .
C12 H24 2.7265 no .
C13 H3 3.4302 no .
C13 H8 3.5104 no .
C13 H15 3.2500 no .
C13 H17 3.2619 no .
C13 H24 2.6461 no .
C14 H3 3.3037 no .
C14 H8 3.5778 no .
C14 H12 3.1930 no .
C14 H16 3.2570 no .
C14 H18 3.2257 no .
C14 H24 3.1517 no .
C15 H17 3.2188 no .
C16 H14 3.2505 no .
C16 H18 3.2311 no .
C17 H15 3.2174 no .
C17 H50 3.2628 no .
C17 H51 3.0077 no .
C18 H12 2.6299 no .
C18 H14 3.2317 no .
C18 H16 3.2370 no .
C18 H24 3.1287 no .
C18 H51 2.7092 no .
C19 H8 2.6702 no .
C19 H18 3.0525 no .
C19 H21 3.2662 no .
C19 H23 3.2623 no .
C20 H8 3.4415 no .
C20 H12 2.5612 no .
C20 H22 3.1919 no .
C20 H24 3.2802 no .
C21 H23 3.2119 no .
C22 H20 3.1968 no .
C22 H24 3.2818 no .
C23 H21 3.2109 no .
C24 H8 2.9327 no .
C24 H12 3.2342 no .
C24 H18 3.3961 no .
C24 H20 3.2626 no .
C24 H22 3.2820 no .
C25 H8 2.5399 no .
C26 H3 3.5411 no .
C26 H10 2.6926 no .
C26 H28 2.7078 no .
C26 H32 2.6533 no .
C26 H34 2.6304 no .
C26 H38 2.7468 no .
C27 H3 3.2147 no .
C27 H10 3.4001 no .
C27 H29 3.2657 no .
C27 H31 3.2737 no .
C27 H38 2.6303 no .
C28 H10 3.2642 no .
C28 H26 3.2888 no .
C28 H30 3.2637 no .
C28 H32 3.2325 no .
C28 H38 2.8155 no .
C29 H31 3.2350 no .
C30 H28 3.2588 no .
C30 H32 3.2308 no .
C31 H29 3.2322 no .
C32 H3 3.2305 no .
C32 H26 2.5329 no .
C32 H28 3.2371 no .
C32 H30 3.2383 no .
C32 H38 3.3900 no .
C33 H10 2.6614 no .
C33 H28 3.3969 no .
C33 H32 3.4884 no .
C33 H35 3.2663 no .
C33 H37 3.2719 no .
C34 H10 3.2925 no .
C34 H26 2.6184 no .
C34 H36 3.2455 no .
C34 H38 3.2470 no .
C34 H67 3.5436 no .
C35 H37 3.2153 no .
C36 H34 3.2389 no .
C36 H38 3.2444 no .
C37 H35 3.2162 no .
C38 H10 3.0533 no .
C38 H26 3.2245 no .
C38 H28 3.4233 no .
C38 H34 3.2469 no .
C38 H36 3.2491 no .
C39 H4 2.8233 no .
C39 H41 3.2666 no .
C39 H43 3.2422 no .
C39 H45 2.5936 no .
C39 H59 2.6336 no .
C39 H65 2.9332 no .
C40 H4 3.4617 no .
C40 H47 2.7331 no .
C40 H57 3.1410 no .
C41 H43 3.2641 no .
C41 H45 3.2706 no .
C41 H47 2.7419 no .
C41 H53 3.5704 no .
C41 H58A 2.7352 no .
C41 H58B 2.7484 no .
C42 H58A 2.6191 no .
C42 H58B 2.5962 no .
C42 H58C 3.1892 no .
C43 H41 3.2696 no .
C43 H59 3.2519 no .
C43 H65 3.1672 no .
C43 H71 3.1931 no .
C44 H65 2.5687 no .
C44 H67 3.4344 no .
C44 H71 3.3577 no .
C45 H4 3.5535 no .
C45 H41 2.6745 no .
C45 H47 2.7029 no .
C45 H51 2.6257 no .
C45 H53 2.7088 no .
C45 H57 2.6279 no .
C46 H4 3.2587 no .
C46 H41 3.3998 no .
C46 H48 3.2515 no .
C46 H50 3.2432 no .
C46 H53 2.5868 no .
C47 H41 3.2983 no .
C47 H45 3.2823 no .
C47 H49 3.2578 no .
C47 H51 3.1935 no .
C47 H53 2.6619 no .
C48 H50 3.1955 no .
C48 H53 3.4882 no .
C49 H47 3.2481 no .
C49 H51 3.2066 no .
C50 H17 3.4476 no .
C50 H48 3.1937 no .
C51 H4 3.4073 no .
C51 H17 3.5270 no .
C51 H18 3.3234 no .
C51 H45 2.5366 no .
C51 H47 3.1970 no .
C51 H49 3.2195 no .
C51 H53 3.3754 no .
C52 H41 2.6020 no .
C52 H47 3.4005 no .
C52 H51 3.3938 no .
C52 H54 3.2615 no .
C52 H56 3.2572 no .
C53 H41 2.8363 no .
C53 H45 3.2443 no .
C53 H47 3.3385 no .
C53 H55 3.2416 no .
C53 H57 3.2148 no .
C54 H56 3.2166 no .
C55 H53 3.2267 no .
C55 H57 3.2765 no .
C56 H54 3.2222 no .
C57 H41 3.3420 no .
C57 H45 2.5900 no .
C57 H53 3.2133 no .
C57 H55 3.2823 no .
C58 H41 2.5279 no .
C59 H43 2.6753 no .
C59 H61 2.6401 no .
C59 H65 2.7431 no .
C59 H67 2.6638 no .
C59 H71 2.7031 no .
C60 H32 3.0861 no .
C60 H43 3.5144 no .
C60 H62 3.2675 no .
C60 H64 3.2531 no .
C60 H71 2.7053 no .
C61 H32 2.7326 no .
C61 H59 2.7329 no .
C61 H63 3.2591 no .
C61 H65 3.2562 no .
C61 H71 3.1200 no .
C62 H31 3.5770 no .
C62 H32 2.8654 no .
C62 H64 3.2546 no .
C63 H31 3.3502 no .
C63 H32 3.3031 no .
C63 H61 3.2562 no .
C63 H65 3.2634 no .
C64 H32 3.5813 no .
C64 H62 3.2544 no .
C65 H4 3.2199 no .
C65 H32 3.4771 no .
C65 H59 3.1518 no .
C65 H61 3.2522 no .
C65 H63 3.2687 no .
C65 H71 3.3276 no .
C66 H43 2.5399 no .
C66 H61 2.7774 no .
C66 H68 3.2526 no .
C66 H70 3.2701 no .
C67 H43 3.4300 no .
C67 H59 2.5617 no .
C67 H61 3.4591 no .
C67 H69 3.2124 no .
C67 H71 3.2280 no .
C68 H70 3.2047 no .
C69 H67 3.2035 no .
C69 H71 3.2471 no .
C70 H43 3.3719 no .
C70 H68 3.2079 no .
C71 H43 2.5103 no .
C71 H59 3.3015 no .
C71 H61 3.2132 no .
C71 H67 3.2276 no .
C71 H69 3.2487 no .
C72 H74A 3.1312 no .
C72 H74B 2.9887 no .
C72 H74C 2.5326 no .
C74 H72A 3.1839 no .
C74 H72B 2.8372 no .
C74 H72C 2.6603 no .
H3 H4 2.4663 no .
H3 H14 3.3751 no .
H3 H26 3.2884 no .
H3 H32 3.3629 no .
H4 H45 3.3282 no .
H4 H51 3.5715 no .
H4 H65 2.8949 no .
H8 H12 3.5662 no .
H8 H14 3.0561 no .
H8 H24 3.0214 no .
H8 H25A 2.3772 no .
H8 H25B 2.2835 no .
H8 H25C 3.5114 no .
H10 H26 3.5710 no .
H10 H28 2.5677 no .
H10 H38 3.2335 no .
H12 H14 3.4491 no .
H12 H18 2.5084 no .
H12 H20 2.3906 no .
H12 H24 3.5402 no .
H12 H45 3.0330 no .
H12 H51 3.5600 no .
H14 H15 2.3449 no .
H14 H24 3.4221 no .
H15 H16 2.3113 no .
H16 H17 2.3214 no .
H17 H18 2.3187 no .
H17 H50 2.7736 no .
H17 H51 2.9231 no .
H18 H24 3.3492 no .
H18 H45 3.4690 no .
H18 H51 2.3889 no .
H20 H21 2.2978 no .
H20 H57 3.3405 no .
H21 H22 2.2872 no .
H22 H23 2.2842 no .
H23 H24 2.4205 no .
H26 H28 3.5927 no .
H26 H32 2.3187 no .
H26 H34 2.4824 no .
H26 H38 3.4890 no .
H26 H59 2.7158 no .
H26 H61 3.5175 no .
H28 H29 2.3421 no .
H28 H38 2.9096 no .
H29 H30 2.3261 no .
H30 H31 2.3192 no .
H31 H32 2.3218 no .
H31 H63 3.3235 no .
H32 H59 3.4798 no .
H32 H61 3.0177 no .
H32 H62 3.2296 no .
H34 H35 2.3322 no .
H34 H59 3.2585 no .
H34 H67 2.9297 no .
H35 H36 2.3078 no .
H36 H37 2.3082 no .
H37 H38 2.3348 no .
H41 H45 3.5520 no .
H41 H47 2.6323 no .
H41 H53 2.9224 no .
H41 H58A 2.2743 no .
H41 H58B 2.3476 no .
H41 H58C 3.4978 no .
H43 H59 3.5161 no .
H43 H65 3.4957 no .
H43 H71 2.5086 no .
H45 H47 3.5816 no .
H45 H51 2.3173 no .
H45 H53 3.5142 no .
H45 H57 2.4192 no .
H47 H48 2.3433 no .
H47 H53 2.7255 no .
H48 H49 2.3231 no .
H49 H50 2.2915 no .
H50 H51 2.3062 no .
H53 H54 2.3276 no .
H54 H55 2.2873 no .
H55 H56 2.3658 no .
H56 H57 2.3422 no .
H59 H61 2.6657 no .
H59 H65 3.3660 no .
H59 H67 2.3545 no .
H59 H71 3.5934 no .
H61 H62 2.3078 no .
H61 H71 3.2824 no .
H62 H63 2.3522 no .
H63 H64 2.3445 no .
H64 H65 2.3200 no .
H67 H68 2.3224 no .
H68 H69 2.2714 no .
H69 H70 2.3211 no .
H70 H71 2.3491 no .
H72A H74C 3.4384 no .
H72B H74A 3.3449 no .
H72B H74B 3.5810 no .
H72B H74C 2.7257 no .
H72C H74A 3.5195 no .
H72C H74B 3.0089 no .
H72C H74C 2.5166 no .
Se1 H63 3.4574 no 3_465
Se1 H64 3.3708 no 3_465
Se1 H72C 3.2537 no 3_465
Se1 H74B 3.4465 no 3_465
O9 H3 3.4829 no 3_465
O9 H4 2.4185 no 3_465
O9 H58C 2.8711 no 2_545
O42 H28 3.3000 no 2_554
O42 H29 3.4018 no 2_554
O42 H36 2.6732 no 3_565
O42 H49 2.7606 no 4_674
O73 H25B 2.9608 no 2_544
O73 H25C 3.5236 no 2_544
O73 H37 2.7995 no 3_555
O73 H56 2.7357 no 3_565
O73 H58A 2.8565 no 1_545
C3 H25A 3.3786 no 3_565
C3 H25C 3.0496 no 3_565
C4 H25A 3.5475 no 3_565
C4 H25C 3.3072 no 3_565
C6 H64 3.3941 no 3_465
C7 H64 3.5580 no 3_465
C8 H58C 3.1558 no 2_545
C8 H64 3.4169 no 3_465
C9 H4 3.3912 no 3_465
C9 H58C 2.8221 no 2_545
C9 H64 3.1426 no 3_465
C10 H58C 3.4025 no 2_545
C10 H64 2.9741 no 3_465
C11 H64 3.1295 no 3_465
C14 H58B 3.0680 no 2_545
C15 H58B 3.2211 no 2_545
C15 H62 3.5170 no 2_555
C15 H74A 3.4033 no 4_665
C16 H55 3.3665 no 2_545
C16 H61 3.2643 no 2_555
C16 H62 3.4690 no 2_555
C17 H61 2.8380 no 2_555
C18 H61 3.3771 no 2_555
C19 H70 3.3026 no 2_555
C20 H63 3.4090 no 3_465
C20 H70 3.1615 no 2_555
C21 H53 3.1236 no 3_475
C21 H54 3.1923 no 3_475
C21 H70 3.1271 no 2_555
C22 H30 3.4285 no 3_465
C22 H53 3.2724 no 3_475
C22 H54 3.5629 no 3_475
C22 H68 3.1600 no 4_575
C22 H70 3.2582 no 2_555
C23 H30 3.4937 no 3_465
C23 H68 3.5815 no 4_575
C23 H70 3.3671 no 2_555
C23 H71 3.0728 no 2_555
C24 H70 3.4037 no 2_555
C24 H71 3.3461 no 2_555
C24 H72B 3.4843 no 2_555
C25 H3 2.9418 no 3_465
C25 H4 3.0363 no 3_465
C25 H58C 3.0325 no 2_545
C25 H74A 3.0092 no 2_555
C25 H74C 3.5789 no 2_555
C27 H55 3.4490 no 1_545
C28 H48 3.4162 no 3_465
C30 H25A 3.4088 no 3_565
C30 H54 3.5276 no 1_545
C30 H68 3.4789 no 2_545
C30 H74C 3.3523 no 4_665
C31 H25A 2.9326 no 3_565
C31 H54 3.0396 no 1_545
C31 H55 3.3803 no 1_545
C32 H25A 3.4020 no 3_565
C32 H55 3.1741 no 1_545
C34 H17 3.5664 no 2_544
C34 H64 3.1641 no 3_465
C34 H65 3.3723 no 3_465
C35 H17 3.2115 no 2_544
C35 H50 3.0806 no 2_544
C35 H65 3.1858 no 3_465
C36 H16 3.2092 no 2_544
C36 H17 3.3123 no 2_544
C36 H47 3.5074 no 3_465
C36 H50 2.9792 no 2_544
C36 H58A 3.4732 no 3_465
C37 H16 2.8253 no 2_544
C37 H47 2.9374 no 3_465
C37 H48 3.3513 no 3_465
C37 H55 3.5526 no 1_545
C37 H56 3.2589 no 1_545
C38 H16 3.2093 no 2_544
C38 H47 3.3969 no 3_465
C38 H48 2.9052 no 3_465
C38 H55 2.9479 no 1_545
C38 H56 3.4738 no 1_545
C41 H36 3.5258 no 3_565
C42 H29 3.5404 no 2_554
C42 H36 2.9405 no 3_565
C42 H49 3.5591 no 4_674
C43 H29 3.1712 no 2_554
C43 H36 3.4958 no 3_565
C43 H49 3.4028 no 4_674
C47 H10 3.4403 no 3_565
C47 H37 3.5248 no 3_565
C48 H10 3.0594 no 3_565
C48 H28 3.3952 no 3_565
C48 H38 3.2659 no 3_565
C49 H10 3.4828 no 3_565
C49 H28 3.4881 no 3_565
C50 H35 3.3976 no 2_555
C50 H36 3.3506 no 2_555
C52 H69 2.8528 no 2_555
C53 H21 3.1286 no 3_575
C53 H22 3.2949 no 3_575
C53 H69 2.9581 no 2_555
C54 H21 3.2735 no 3_575
C54 H31 3.5725 no 1_565
C54 H62 3.4091 no 1_565
C54 H69 3.1028 no 2_555
C55 H15 3.2666 no 2_554
C55 H16 3.1466 no 2_554
C55 H38 3.1171 no 1_565
C55 H62 3.5398 no 1_565
C55 H69 3.1293 no 2_555
C56 H15 3.2307 no 2_554
C56 H16 3.2723 no 2_554
C56 H37 3.4843 no 1_565
C56 H38 3.4148 no 1_565
C56 H69 3.0275 no 2_555
C56 H74B 3.3315 no 3_465
C57 H69 2.8506 no 2_555
C57 H74B 2.9689 no 3_465
C58 H14 3.0244 no 2_554
C58 H25B 3.1654 no 2_554
C58 H36 3.1229 no 3_565
C62 H24 3.4524 no 2_544
C62 H54 3.4956 no 1_545
C62 H72C 3.5268 no .
C63 H72C 3.0573 no .
C64 H34 3.3218 no 3_565
C65 H35 3.5550 no 3_565
C66 H29 3.5919 no 2_554
C67 H17 3.5142 no 2_544
C67 H29 3.3987 no 2_554
C67 H30 3.5610 no 2_554
C68 H18 3.3530 no 2_544
C68 H22 3.3328 no 4_574
C68 H29 3.3453 no 2_554
C68 H30 3.0763 no 2_554
C69 H18 2.9055 no 2_544
C69 H29 3.4360 no 2_554
C70 H18 2.8789 no 2_544
C71 H18 3.3282 no 2_544
C72 H24 3.5574 no 2_544
C72 H25B 3.2867 no 2_544
C72 H58A 3.5109 no 1_545
C72 H63 3.1981 no .
C73 H25B 2.9493 no 2_544
C73 H56 3.2543 no 3_565
C73 H57 3.4526 no 3_565
C74 H25A 3.5038 no 2_544
C74 H25B 3.1778 no 2_544
C74 H25C 3.4570 no 2_544
C74 H56 3.5297 no 3_565
C74 H57 3.3552 no 3_565
H3 O9 3.4829 no 3_565
H3 C25 2.9418 no 3_565
H3 H25A 2.7583 no 3_565
H3 H25C 2.3905 no 3_565
H4 O9 2.4185 no 3_565
H4 C9 3.3912 no 3_565
H4 C25 3.0363 no 3_565
H4 H10 3.4237 no 3_565
H4 H25A 3.1269 no 3_565
H4 H25C 2.9524 no 3_565
H8 H31 3.3169 no 3_465
H8 H58C 3.3437 no 2_545
H8 H72B 3.1559 no 2_555
H10 C47 3.4403 no 3_465
H10 C48 3.0594 no 3_465
H10 C49 3.4828 no 3_465
H10 H4 3.4237 no 3_465
H10 H48 3.0469 no 3_465
H10 H64 3.3230 no 3_465
H10 H65 3.5066 no 3_465
H14 C58 3.0244 no 2_545
H14 H58B 2.3896 no 2_545
H14 H58C 2.8030 no 2_545
H15 C55 3.2666 no 2_545
H15 C56 3.2307 no 2_545
H15 H55 3.4742 no 2_545
H15 H56 3.3683 no 2_545
H15 H58B 2.6932 no 2_545
H15 H74A 2.9952 no 4_665
H15 H74B 3.4400 no 4_665
H16 C36 3.2092 no 2_555
H16 C37 2.8253 no 2_555
H16 C38 3.2093 no 2_555
H16 C55 3.1466 no 2_545
H16 C56 3.2723 no 2_545
H16 H36 3.4851 no 2_555
H16 H37 2.8807 no 2_555
H16 H38 3.4774 no 2_555
H16 H55 2.7517 no 2_545
H16 H56 2.9478 no 2_545
H16 H61 3.4601 no 2_555
H17 C34 3.5664 no 2_555
H17 C35 3.2115 no 2_555
H17 C36 3.3123 no 2_555
H17 C67 3.5142 no 2_555
H17 H35 3.4251 no 2_555
H17 H36 3.5660 no 2_555
H17 H61 2.7290 no 2_555
H18 C68 3.3530 no 2_555
H18 C69 2.9055 no 2_555
H18 C70 2.8789 no 2_555
H18 C71 3.3282 no 2_555
H18 H69 3.1663 no 2_555
H18 H70 3.1321 no 2_555
H20 H63 2.8792 no 3_465
H21 C53 3.1286 no 3_475
H21 C54 3.2735 no 3_475
H21 H53 2.4277 no 3_475
H21 H54 2.7265 no 3_475
H21 H70 3.5365 no 2_555
H21 H72A 3.2314 no 3_465
H22 C53 3.2949 no 3_475
H22 C68 3.3328 no 4_575
H22 H30 3.3452 no 3_465
H22 H53 2.7213 no 3_475
H22 H54 3.3707 no 3_475
H22 H68 2.3872 no 4_575
H23 H30 3.4982 no 3_465
H23 H68 3.2673 no 4_575
H23 H71 3.0140 no 2_555
H24 C62 3.4524 no 2_555
H24 C72 3.5574 no 2_555
H24 H62 3.3471 no 2_555
H24 H71 3.4748 no 2_555
H24 H72B 2.8373 no 2_555
H24 H72C 3.4157 no 2_555
H25A C3 3.3786 no 3_465
H25A C4 3.5475 no 3_465
H25A C30 3.4088 no 3_465
H25A C31 2.9326 no 3_465
H25A C32 3.4020 no 3_465
H25A C74 3.5038 no 2_555
H25A H3 2.7583 no 3_465
H25A H4 3.1269 no 3_465
H25A H31 2.8245 no 3_465
H25A H32 3.5989 no 3_465
H25A H74A 3.0027 no 2_555
H25A H74C 3.2731 no 2_555
H25B O73 2.9608 no 2_555
H25B C58 3.1654 no 2_545
H25B C72 3.2867 no 2_555
H25B C73 2.9493 no 2_555
H25B C74 3.1778 no 2_555
H25B H58A 3.0692 no 2_545
H25B H58C 2.4230 no 2_545
H25B H72B 2.7102 no 2_555
H25B H74A 2.8281 no 2_555
H25B H74C 3.2254 no 2_555
H25C O73 3.5236 no 2_555
H25C C3 3.0496 no 3_465
H25C C4 3.3072 no 3_465
H25C C74 3.4570 no 2_555
H25C H3 2.3905 no 3_465
H25C H4 2.9524 no 3_465
H25C H58C 3.4402 no 2_545
H25C H74A 2.6903 no 2_555
H28 O42 3.3000 no 2_545
H28 C48 3.3952 no 3_465
H28 C49 3.4881 no 3_465
H28 H48 2.9125 no 3_465
H28 H49 3.0971 no 3_465
H28 H58C 3.4141 no 2_545
H29 O42 3.4018 no 2_545
H29 C42 3.5404 no 2_545
H29 C43 3.1712 no 2_545
H29 C66 3.5919 no 2_545
H29 C67 3.3987 no 2_545
H29 C68 3.3453 no 2_545
H29 C69 3.4360 no 2_545
H29 H43 2.7753 no 2_545
H30 C22 3.4285 no 3_565
H30 C23 3.4937 no 3_565
H30 C67 3.5610 no 2_545
H30 C68 3.0763 no 2_545
H30 H22 3.3452 no 3_565
H30 H23 3.4982 no 3_565
H30 H68 2.8145 no 2_545
H30 H74C 2.9978 no 4_665
H31 C54 3.5725 no 1_545
H31 H8 3.3169 no 3_565
H31 H25A 2.8245 no 3_565
H31 H54 2.7929 no 1_545
H32 H25A 3.5989 no 3_565
H32 H55 3.3837 no 1_545
H34 C64 3.3218 no 3_465
H34 H64 2.6832 no 3_465
H34 H65 3.4590 no 3_465
H35 C50 3.3976 no 2_544
H35 C65 3.5550 no 3_465
H35 H17 3.4251 no 2_544
H35 H43 3.5577 no 3_465
H35 H49 3.4689 no 2_544
H35 H50 2.7271 no 2_544
H35 H65 3.1193 no 3_465
H36 O42 2.6732 no 3_465
H36 C41 3.5258 no 3_465
H36 C42 2.9405 no 3_465
H36 C43 3.4958 no 3_465
H36 C50 3.3506 no 2_544
H36 C58 3.1229 no 3_465
H36 H16 3.4851 no 2_544
H36 H17 3.5660 no 2_544
H36 H49 3.3419 no 2_544
H36 H50 2.5156 no 2_544
H36 H58A 2.7222 no 3_465
H36 H58C 3.4641 no 3_465
H37 O73 2.7995 no 3_455
H37 C47 3.5248 no 3_465
H37 C56 3.4843 no 1_545
H37 H16 2.8807 no 2_544
H37 H47 2.7530 no 3_465
H37 H48 3.2451 no 3_465
H37 H55 3.5495 no 1_545
H37 H56 2.6291 no 1_545
H37 H58A 3.2438 no 3_465
H38 C48 3.2659 no 3_465
H38 C55 3.1171 no 1_545
H38 C56 3.4148 no 1_545
H38 H16 3.4774 no 2_544
H38 H47 3.5457 no 3_465
H38 H48 2.4354 no 3_465
H38 H55 2.4344 no 1_545
H38 H56 3.0498 no 1_545
H43 H29 2.7753 no 2_554
H43 H35 3.5577 no 3_565
H43 H49 2.7001 no 4_674
H45 H69 3.5927 no 2_555
H47 C36 3.5074 no 3_565
H47 C37 2.9374 no 3_565
H47 C38 3.3969 no 3_565
H47 H37 2.7530 no 3_565
H47 H38 3.5457 no 3_565
H48 C28 3.4162 no 3_565
H48 C37 3.3513 no 3_565
H48 C38 2.9052 no 3_565
H48 H10 3.0469 no 3_565
H48 H28 2.9125 no 3_565
H48 H37 3.2451 no 3_565
H48 H38 2.4354 no 3_565
H48 H70 3.5559 no 4_675
H49 O42 2.7606 no 4_675
H49 C42 3.5591 no 4_675
H49 C43 3.4028 no 4_675
H49 H28 3.0971 no 3_565
H49 H35 3.4689 no 2_555
H49 H36 3.3419 no 2_555
H49 H43 2.7001 no 4_675
H50 C35 3.0806 no 2_555
H50 C36 2.9792 no 2_555
H50 H35 2.7271 no 2_555
H50 H36 2.5156 no 2_555
H51 H68 3.5758 no 2_555
H51 H69 3.4548 no 2_555
H53 C21 3.1236 no 3_575
H53 C22 3.2724 no 3_575
H53 H21 2.4277 no 3_575
H53 H22 2.7213 no 3_575
H53 H69 3.4854 no 2_555
H54 C21 3.1923 no 3_575
H54 C22 3.5629 no 3_575
H54 C30 3.5276 no 1_565
H54 C31 3.0396 no 1_565
H54 C62 3.4956 no 1_565
H54 H21 2.7265 no 3_575
H54 H22 3.3707 no 3_575
H54 H31 2.7929 no 1_565
H54 H62 2.8929 no 1_565
H54 H63 3.5131 no 1_565
H55 C16 3.3665 no 2_554
H55 C27 3.4490 no 1_565
H55 C31 3.3803 no 1_565
H55 C32 3.1741 no 1_565
H55 C37 3.5526 no 1_565
H55 C38 2.9479 no 1_565
H55 H15 3.4742 no 2_554
H55 H16 2.7517 no 2_554
H55 H32 3.3837 no 1_565
H55 H37 3.5495 no 1_565
H55 H38 2.4344 no 1_565
H55 H62 3.1817 no 1_565
H56 O73 2.7357 no 3_465
H56 C37 3.2589 no 1_565
H56 C38 3.4738 no 1_565
H56 C73 3.2543 no 3_465
H56 C74 3.5297 no 3_465
H56 H15 3.3683 no 2_554
H56 H16 2.9478 no 2_554
H56 H37 2.6291 no 1_565
H56 H38 3.0498 no 1_565
H56 H74A 3.5895 no 3_465
H56 H74B 3.1580 no 3_465
H57 C73 3.4526 no 3_465
H57 C74 3.3552 no 3_465
H57 H69 3.3119 no 2_555
H57 H74B 2.5175 no 3_465
H58A O73 2.8565 no 1_565
H58A C36 3.4732 no 3_565
H58A C72 3.5109 no 1_565
H58A H25B 3.0692 no 2_554
H58A H36 2.7222 no 3_565
H58A H37 3.2438 no 3_565
H58A H72A 3.1757 no 1_565
H58A H72B 3.2636 no 1_565
H58B C14 3.0680 no 2_554
H58B C15 3.2211 no 2_554
H58B H14 2.3896 no 2_554
H58B H15 2.6932 no 2_554
H58C O9 2.8711 no 2_554
H58C C8 3.1558 no 2_554
H58C C9 2.8221 no 2_554
H58C C10 3.4025 no 2_554
H58C C25 3.0325 no 2_554
H58C H8 3.3437 no 2_554
H58C H14 2.8030 no 2_554
H58C H25B 2.4230 no 2_554
H58C H25C 3.4402 no 2_554
H58C H28 3.4141 no 2_554
H58C H36 3.4641 no 3_565
H58C H72B 3.4983 no 1_565
H61 C16 3.2643 no 2_544
H61 C17 2.8380 no 2_544
H61 C18 3.3771 no 2_544
H61 H16 3.4601 no 2_544
H61 H17 2.7290 no 2_544
H62 C15 3.5170 no 2_544
H62 C16 3.4690 no 2_544
H62 C54 3.4091 no 1_545
H62 C55 3.5398 no 1_545
H62 H24 3.3471 no 2_544
H62 H54 2.8929 no 1_545
H62 H55 3.1817 no 1_545
H62 H72A 3.3142 no .
H62 H72B 3.5585 no .
H62 H72C 3.3761 no .
H63 Se1 3.4574 no 3_565
H63 C20 3.4090 no 3_565
H63 C72 3.1981 no .
H63 H20 2.8792 no 3_565
H63 H54 3.5131 no 1_545
H63 H72A 3.0451 no .
H63 H72C 2.5099 no .
H64 Se1 3.3708 no 3_565
H64 C6 3.3941 no 3_565
H64 C7 3.5580 no 3_565
H64 C8 3.4169 no 3_565
H64 C9 3.1426 no 3_565
H64 C10 2.9741 no 3_565
H64 C11 3.1295 no 3_565
H64 C34 3.1641 no 3_565
H64 H10 3.3230 no 3_565
H64 H34 2.6832 no 3_565
H65 C34 3.3723 no 3_565
H65 C35 3.1858 no 3_565
H65 H10 3.5066 no 3_565
H65 H34 3.4590 no 3_565
H65 H35 3.1193 no 3_565
H68 C22 3.1600 no 4_574
H68 C23 3.5815 no 4_574
H68 C30 3.4789 no 2_554
H68 H22 2.3872 no 4_574
H68 H23 3.2673 no 4_574
H68 H30 2.8145 no 2_554
H68 H51 3.5758 no 2_544
H69 C52 2.8528 no 2_544
H69 C53 2.9581 no 2_544
H69 C54 3.1028 no 2_544
H69 C55 3.1293 no 2_544
H69 C56 3.0275 no 2_544
H69 C57 2.8506 no 2_544
H69 H18 3.1663 no 2_544
H69 H45 3.5927 no 2_544
H69 H51 3.4548 no 2_544
H69 H53 3.4854 no 2_544
H69 H57 3.3119 no 2_544
H70 C19 3.3026 no 2_544
H70 C20 3.1615 no 2_544
H70 C21 3.1271 no 2_544
H70 C22 3.2582 no 2_544
H70 C23 3.3671 no 2_544
H70 C24 3.4037 no 2_544
H70 H18 3.1321 no 2_544
H70 H21 3.5365 no 2_544
H70 H48 3.5559 no 4_674
H71 C23 3.0728 no 2_544
H71 C24 3.3461 no 2_544
H71 H23 3.0140 no 2_544
H71 H24 3.4748 no 2_544
H72A H21 3.2314 no 3_565
H72A H58A 3.1757 no 1_545
H72A H62 3.3142 no .
H72A H63 3.0451 no .
H72B C24 3.4843 no 2_544
H72B H8 3.1559 no 2_544
H72B H24 2.8373 no 2_544
H72B H25B 2.7102 no 2_544
H72B H58A 3.2636 no 1_545
H72B H58C 3.4983 no 1_545
H72B H62 3.5585 no .
H72C Se1 3.2537 no 3_565
H72C C62 3.5268 no .
H72C C63 3.0573 no .
H72C H24 3.4157 no 2_544
H72C H62 3.3761 no .
H72C H63 2.5099 no .
H74A C15 3.4033 no 4_664
H74A C25 3.0092 no 2_544
H74A H15 2.9952 no 4_664
H74A H25A 3.0027 no 2_544
H74A H25B 2.8281 no 2_544
H74A H25C 2.6903 no 2_544
H74A H56 3.5895 no 3_565
H74B Se1 3.4465 no 3_565
H74B C56 3.3315 no 3_565
H74B C57 2.9689 no 3_565
H74B H15 3.4400 no 4_664
H74B H56 3.1580 no 3_565
H74B H57 2.5175 no 3_565
H74C C25 3.5789 no 2_544
H74C C30 3.3523 no 4_664
H74C H25A 3.2731 no 2_544
H74C H25B 3.2254 no 2_544
H74C H30 2.9978 no 4_664

loop_
_geom_torsion_atom_site_label_1
_geom_torsion_atom_site_label_2
_geom_torsion_atom_site_label_3
_geom_torsion_atom_site_label_4
_geom_torsion
_geom_torsion_publ_flag
C25 O9 C9 C8 -9.8(6) no
C25 O9 C9 C10 170.5(4) no
C58 O42 C42 C41 -4.9(7) no
C58 O42 C42 C43 174.2(4) no
C1 N2 C3 C4 0.2(4) no
C3 N2 C1 Se1 -179.4(3) no
C3 N2 C1 N5 0.4(4) no
C1 N2 C6 C7 -90.8(5) no
C1 N2 C6 C11 89.5(5) no
C6 N2 C1 Se1 9.0(6) no
C6 N2 C1 N5 -171.2(3) no
C3 N2 C6 C7 98.9(5) no
C3 N2 C6 C11 -80.8(5) no
C6 N2 C3 C4 171.5(3) no
C1 N5 C4 C3 0.9(4) no
C4 N5 C1 Se1 179.0(3) no
C4 N5 C1 N2 -0.8(4) no
C1 N5 C39 C40 93.0(5) no
C1 N5 C39 C44 -84.5(5) no
C39 N5 C1 Se1 3.3(6) no
C39 N5 C1 N2 -176.5(3) no
C4 N5 C39 C40 -82.0(5) no
C4 N5 C39 C44 100.5(5) no
C39 N5 C4 C3 176.5(3) no
N2 C3 C4 N5 -0.6(5) no
N2 C6 C7 C8 179.5(3) no
N2 C6 C7 C12 -4.6(6) no
N2 C6 C11 C10 -179.4(3) no
N2 C6 C11 C26 3.3(6) no
C7 C6 C11 C10 0.9(6) no
C7 C6 C11 C26 -176.3(3) no
C11 C6 C7 C8 -0.9(6) no
C11 C6 C7 C12 175.0(3) no
C6 C7 C8 C9 1.3(6) no
C6 C7 C12 C13 -82.2(5) no
C6 C7 C12 C19 148.8(4) no
C8 C7 C12 C13 93.5(5) no
C8 C7 C12 C19 -35.5(6) no
C12 C7 C8 C9 -174.5(4) no
C7 C8 C9 O9 178.5(4) no
C7 C8 C9 C10 -1.9(6) no
O9 C9 C10 C11 -178.4(3) no
C8 C9 C10 C11 1.9(6) no
C9 C10 C11 C6 -1.4(6) no
C9 C10 C11 C26 175.8(3) no
C6 C11 C26 C27 88.8(5) no
C6 C11 C26 C33 -141.3(4) no
C10 C11 C26 C27 -88.4(5) no
C10 C11 C26 C33 41.5(5) no
C7 C12 C13 C14 -16.8(6) no
C7 C12 C13 C18 161.6(4) no
C7 C12 C19 C20 -80.8(5) no
C7 C12 C19 C24 101.7(5) no
C13 C12 C19 C20 151.2(4) no
C13 C12 C19 C24 -26.3(6) no
C19 C12 C13 C14 112.0(5) no
C19 C12 C13 C18 -69.6(5) no
C12 C13 C14 C15 -179.8(5) no
C12 C13 C18 C17 -177.7(4) no
C14 C13 C18 C17 0.7(8) no
C18 C13 C14 C15 1.8(9) no
C13 C14 C15 C16 -4.2(11) no
C14 C15 C16 C17 4.0(12) no
C15 C16 C17 C18 -1.4(11) no
C16 C17 C18 C13 -1.0(10) no
C12 C19 C20 C21 -177.4(5) no
C12 C19 C24 C23 178.4(4) no
C20 C19 C24 C23 1.0(8) no
C24 C19 C20 C21 0.1(9) no
C19 C20 C21 C22 -2.5(12) no
C20 C21 C22 C23 3.8(14) no
C21 C22 C23 C24 -2.6(14) no
C22 C23 C24 C19 0.2(11) no
C11 C26 C27 C28 42.7(6) no
C11 C26 C27 C32 -136.3(4) no
C11 C26 C33 C34 68.0(5) no
C11 C26 C33 C38 -112.6(5) no
C27 C26 C33 C34 -164.1(4) no
C27 C26 C33 C38 15.3(6) no
C33 C26 C27 C28 -84.9(5) no
C33 C26 C27 C32 96.1(5) no
C26 C27 C28 C29 179.1(4) no
C26 C27 C32 C31 -179.9(4) no
C28 C27 C32 C31 1.0(8) no
C32 C27 C28 C29 -1.8(8) no
C27 C28 C29 C30 1.6(10) no
C28 C29 C30 C31 -0.4(11) no
C29 C30 C31 C32 -0.5(10) no
C30 C31 C32 C27 0.1(9) no
C26 C33 C34 C35 -178.3(4) no
C26 C33 C38 C37 178.8(4) no
C34 C33 C38 C37 -1.8(7) no
C38 C33 C34 C35 2.3(8) no
C33 C34 C35 C36 -2.1(9) no
C34 C35 C36 C37 1.4(9) no
C35 C36 C37 C38 -1.0(9) no
C36 C37 C38 C33 1.2(8) no
N5 C39 C40 C41 -177.8(3) no
N5 C39 C40 C45 2.4(5) no
N5 C39 C44 C43 177.8(3) no
N5 C39 C44 C59 -0.1(6) no
C40 C39 C44 C43 0.3(6) no
C40 C39 C44 C59 -177.6(3) no
C44 C39 C40 C41 -0.3(6) no
C44 C39 C40 C45 179.9(3) no
C39 C40 C41 C42 0.0(6) no
C39 C40 C45 C46 89.8(4) no
C39 C40 C45 C52 -142.7(4) no
C41 C40 C45 C46 -90.1(4) no
C41 C40 C45 C52 37.5(5) no
C45 C40 C41 C42 179.9(3) no
C40 C41 C42 O42 179.2(4) no
C40 C41 C42 C43 0.2(6) no
O42 C42 C43 C44 -179.3(4) no
C41 C42 C43 C44 -0.2(7) no
C42 C43 C44 C39 -0.1(6) no
C42 C43 C44 C59 177.9(4) no
C39 C44 C59 C60 -84.6(5) no
C39 C44 C59 C66 149.0(4) no
C43 C44 C59 C60 97.6(5) no
C43 C44 C59 C66 -28.8(6) no
C40 C45 C46 C47 41.0(5) no
C40 C45 C46 C51 -141.9(4) no
C40 C45 C52 C53 -103.6(4) no
C40 C45 C52 C57 77.0(5) no
C46 C45 C52 C53 23.9(6) no
C46 C45 C52 C57 -155.5(4) no
C52 C45 C46 C47 -85.4(5) no
C52 C45 C46 C51 91.7(5) no
C45 C46 C47 C48 175.2(4) no
C45 C46 C51 C50 -177.6(5) no
C47 C46 C51 C50 -0.3(10) no
C51 C46 C47 C48 -1.9(9) no
C46 C47 C48 C49 2.2(10) no
C47 C48 C49 C50 -0.1(12) no
C48 C49 C50 C51 -2.2(15) no
C49 C50 C51 C46 2.4(15) no
C45 C52 C53 C54 179.9(4) no
C45 C52 C57 C56 -178.3(4) no
C53 C52 C57 C56 2.4(8) no
C57 C52 C53 C54 -0.8(8) no
C52 C53 C54 C55 0.7(9) no
C53 C54 C55 C56 -2.1(9) no
C54 C55 C56 C57 3.6(10) no
C55 C56 C57 C52 -3.8(10) no
C44 C59 C60 C61 179.5(3) no
C44 C59 C60 C65 0.9(6) no
C44 C59 C66 C67 -93.5(5) no
C44 C59 C66 C71 84.8(5) no
C60 C59 C66 C67 138.6(4) no
C60 C59 C66 C71 -43.1(6) no
C66 C59 C60 C61 -54.0(5) no
C66 C59 C60 C65 127.4(4) no
C59 C60 C61 C62 -179.6(4) no
C59 C60 C65 C64 179.6(4) no
C61 C60 C65 C64 1.0(7) no
C65 C60 C61 C62 -0.9(7) no
C60 C61 C62 C63 0.9(9) no
C61 C62 C63 C64 -0.8(10) no
C62 C63 C64 C65 0.9(10) no
C63 C64 C65 C60 -1.0(9) no
C59 C66 C67 C68 178.0(4) no
C59 C66 C71 C70 -175.8(4) no
C67 C66 C71 C70 2.5(7) no
C71 C66 C67 C68 -0.3(8) no
C66 C67 C68 C69 -1.9(10) no
C67 C68 C69 C70 1.8(11) no
C68 C69 C70 C71 0.4(11) no
C69 C70 C71 C66 -2.6(9) no
